data_4062451
loop_
_publ_author_name
'Coles, Martyn P.'
'Hitchcock, Peter B.'

_publ_section_title
;
 Exploration of the Suitability of Bicyclic Guanidinates as Ligands in Catalytic
 Chemistry Mediated by Titanium
;
_journal_coden_ASTM ORGND7
_journal_issue 25
_journal_name_full Organometallics
_journal_page_first 5201
_journal_page_last 5211
_journal_paper_doi 10.1021/om0341092
_journal_volume 22
_journal_year 2003
_chemical_formula_moiety 'C28 H38 N6 Ti1'
_chemical_formula_structural 'C28 H38 N6 TI'
_chemical_formula_sum 'C28 H38 N6 Ti'
_chemical_formula_weight 506.54
_chemical_name_common '[Ti(Ch2Ph)2(C7H12N3)2]'
_space_group_IT_number 76
_symmetry_cell_setting tetragonal
_symmetry_Int_Tables_number 76
_symmetry_space_group_name_Hall 'P 4w'
_symmetry_space_group_name_H-M 'P 41'
_cell_angle_alpha 90
_cell_angle_beta 90
_cell_angle_gamma 90
_cell_formula_units_Z 4
_cell_length_a 9.3107(3)
_cell_length_b 9.3107(3)
_cell_length_c 30.4556(11)
_cell_measurement_temperature 173(2)
_cell_volume 2640.17(15)
_diffrn_ambient_temperature 173(2)
_exptl_crystal_density_diffrn 1.274
_cod_database_code 4062451

loop_
_symmetry_equiv_pos_as_xyz
'x, y, z'
'-x, -y, z+1/2'
'-y, x, z+1/4'
'y, -x, z+3/4'

loop_
_atom_site_label
_atom_site_type_symbol
_atom_site_fract_x
_atom_site_fract_y
_atom_site_fract_z
_atom_site_U_iso_or_equiv
_atom_site_adp_type
_atom_site_occupancy
_atom_site_symmetry_multiplicity
_atom_site_calc_flag
_atom_site_refinement_flags
_atom_site_disorder_assembly
_atom_site_disorder_group
Ti Ti 0.09888(7) 0.77278(7) 0.05413(2) 0.0251(2) Uani 1 1 d . . .
N1 N -0.0168(3) 0.9643(3) 0.04426(11) 0.0280(8) Uani 1 1 d . . .
N2 N 0.0983(3) 0.9192(3) 0.10571(11) 0.0251(7) Uani 1 1 d . . .
N3 N -0.0788(3) 1.1042(3) 0.10711(12) 0.0289(8) Uani 1 1 d . . .
N4 N 0.2785(4) 0.8132(3) 0.01636(11) 0.0299(8) Uani 1 1 d . . .
N5 N 0.1237(4) 0.6473(3) -0.00248(11) 0.0287(8) Uani 1 1 d . . .
N6 N 0.3533(4) 0.6399(4) -0.03651(12) 0.0338(8) Uani 1 1 d . . .
C1 C -0.0010(4) 1.0008(4) 0.08669(14) 0.0255(9) Uani 1 1 d . . .
C2 C -0.1276(5) 1.0329(5) 0.01816(15) 0.0359(10) Uani 1 1 d . . .
H2A H -0.2154 0.9729 0.0185 0.043 Uiso 1 1 calc R . .
H2B H -0.0946 1.0409 -0.0127 0.043 Uiso 1 1 calc R . .
C3 C -0.1627(5) 1.1816(5) 0.03574(14) 0.0403(11) Uani 1 1 d . . .
H3A H -0.08 1.2465 0.0308 0.048 Uiso 1 1 calc R . .
H3B H -0.2464 1.2211 0.0197 0.048 Uiso 1 1 calc R . .
C4 C -0.1961(5) 1.1749(5) 0.08420(14) 0.0374(11) Uani 1 1 d . . .
H4A H -0.209 1.2733 0.0959 0.045 Uiso 1 1 calc R . .
H4B H -0.2864 1.121 0.0889 0.045 Uiso 1 1 calc R . .
C5 C -0.0661(5) 1.1188(5) 0.15516(15) 0.0381(11) Uani 1 1 d . . .
H5A H -0.1358 1.0543 0.1698 0.046 Uiso 1 1 calc R . .
H5B H -0.0884 1.2188 0.1639 0.046 Uiso 1 1 calc R . .
C6 C 0.0833(5) 1.0813(5) 0.16938(15) 0.0380(11) Uani 1 1 d . . .
H6A H 0.1518 1.1527 0.1575 0.046 Uiso 1 1 calc R . .
H6B H 0.0893 1.0837 0.2018 0.046 Uiso 1 1 calc R . .
C7 C 0.1230(5) 0.9325(5) 0.15293(15) 0.0370(11) Uani 1 1 d . . .
H7A H 0.2255 0.9136 0.1594 0.044 Uiso 1 1 calc R . .
H7B H 0.065 0.8597 0.1686 0.044 Uiso 1 1 calc R . .
C8 C 0.2556(4) 0.6976(4) -0.00896(13) 0.0258(9) Uani 1 1 d . . .
C9 C 0.4143(5) 0.8885(5) 0.01427(16) 0.0431(12) Uani 1 1 d . . .
H9A H 0.4753 0.8586 0.0393 0.052 Uiso 1 1 calc R . .
H9B H 0.397 0.993 0.0168 0.052 Uiso 1 1 calc R . .
C10 C 0.4925(5) 0.8578(5) -0.02831(18) 0.0504(13) Uani 1 1 d . . .
H10A H 0.5916 0.896 -0.0265 0.06 Uiso 1 1 calc R . .
H10B H 0.443 0.9074 -0.0528 0.06 Uiso 1 1 calc R . .
C11 C 0.4978(5) 0.6990(5) -0.03754(17) 0.0473(13) Uani 1 1 d . . .
H11A H 0.5413 0.682 -0.0667 0.057 Uiso 1 1 calc R . .
H11B H 0.5581 0.6506 -0.0152 0.057 Uiso 1 1 calc R . .
C12 C 0.3214(6) 0.5055(5) -0.05925(18) 0.0521(14) Uani 1 1 d . . .
H12A H 0.3574 0.4234 -0.0418 0.063 Uiso 1 1 calc R . .
H12B H 0.3704 0.5042 -0.0881 0.063 Uiso 1 1 calc R . .
C13 C 0.1632(6) 0.4912(5) -0.06575(18) 0.0529(14) Uani 1 1 d . . .
H13A H 0.1309 0.5627 -0.0877 0.063 Uiso 1 1 calc R . .
H13B H 0.1416 0.3944 -0.0774 0.063 Uiso 1 1 calc R . .
C14 C 0.0813(6) 0.5136(5) -0.02359(16) 0.0449(12) Uani 1 1 d . . .
H14A H -0.023 0.516 -0.0299 0.054 Uiso 1 1 calc R . .
H14B H 0.0999 0.4323 -0.0034 0.054 Uiso 1 1 calc R . .
C15 C -0.0943(4) 0.6410(4) 0.06011(15) 0.0337(10) Uani 1 1 d . . .
H15A H -0.1569 0.6592 0.0344 0.04 Uiso 1 1 calc R . .
H15B H -0.0662 0.5385 0.0594 0.04 Uiso 1 1 calc R . .
C16 C -0.1779(4) 0.6680(4) 0.10072(14) 0.0318(10) Uani 1 1 d . . .
C17 C -0.2781(4) 0.7794(5) 0.10358(16) 0.0393(11) Uani 1 1 d . . .
H17 H -0.2928 0.8394 0.0788 0.047 Uiso 1 1 calc R . .
C18 C -0.3563(5) 0.8052(5) 0.14133(17) 0.0467(13) Uani 1 1 d . . .
H18 H -0.4247 0.8809 0.1418 0.056 Uiso 1 1 calc R . .
C19 C -0.3363(5) 0.7222(6) 0.17824(17) 0.0523(14) Uani 1 1 d . . .
H19 H -0.3899 0.7401 0.2042 0.063 Uiso 1 1 calc R . .
C20 C -0.2372(6) 0.6129(6) 0.17673(17) 0.0509(13) Uani 1 1 d . . .
H20 H -0.2221 0.5552 0.202 0.061 Uiso 1 1 calc R . .
C21 C -0.1590(5) 0.5852(5) 0.13897(15) 0.0406(11) Uani 1 1 d . . .
H21 H -0.0913 0.5089 0.1389 0.049 Uiso 1 1 calc R . .
C22 C 0.2117(4) 0.6464(4) 0.10359(14) 0.0311(10) Uani 1 1 d . . .
H22A H 0.283 0.709 0.1183 0.037 Uiso 1 1 calc R . .
H22B H 0.1415 0.6155 0.1261 0.037 Uiso 1 1 calc R . .
C23 C 0.2870(5) 0.5174(4) 0.08678(14) 0.0317(10) Uani 1 1 d . . .
C24 C 0.4297(4) 0.5260(4) 0.07314(14) 0.0323(10) Uani 1 1 d . . .
H24 H 0.4782 0.6155 0.0754 0.039 Uiso 1 1 calc R . .
C25 C 0.5029(5) 0.4100(4) 0.05649(17) 0.0404(11) Uani 1 1 d . . .
H25 H 0.5993 0.4206 0.0469 0.048 Uiso 1 1 calc R . .
C26 C 0.4356(5) 0.2771(5) 0.05378(17) 0.0423(11) Uani 1 1 d . . .
H26 H 0.4859 0.1958 0.0428 0.051 Uiso 1 1 calc R . .
C27 C 0.2944(5) 0.2648(5) 0.06723(16) 0.0459(13) Uani 1 1 d . . .
H27 H 0.2469 0.1748 0.0652 0.055 Uiso 1 1 calc R . .
C28 C 0.2219(5) 0.3826(4) 0.08357(15) 0.0349(11) Uani 1 1 d . . .
H28 H 0.1251 0.3717 0.0929 0.042 Uiso 1 1 calc R . .

loop_
_atom_site_aniso_label
_atom_site_aniso_U_11
_atom_site_aniso_U_22
_atom_site_aniso_U_33
_atom_site_aniso_U_23
_atom_site_aniso_U_13
_atom_site_aniso_U_12
Ti 0.0268(4) 0.0245(4) 0.0239(4) -0.0022(3) 0.0004(3) 0.0024(3)
N1 0.0323(18) 0.0268(18) 0.025(2) -0.0001(15) -0.0035(15) 0.0081(14)
N2 0.0264(18) 0.0281(18) 0.0207(19) -0.0012(14) -0.0033(15) 0.0023(15)
N3 0.0300(18) 0.0288(19) 0.028(2) -0.0049(16) -0.0022(15) 0.0075(15)
N4 0.0301(18) 0.0305(19) 0.029(2) -0.0041(16) 0.0003(15) -0.0062(15)
N5 0.033(2) 0.0252(18) 0.028(2) -0.0068(15) 0.0007(15) -0.0033(15)
N6 0.034(2) 0.0329(19) 0.034(2) -0.0056(16) 0.0084(17) 0.0013(16)
C1 0.024(2) 0.024(2) 0.029(2) 0.0016(18) 0.0006(17) -0.0016(18)
C2 0.040(2) 0.043(3) 0.026(2) -0.003(2) -0.006(2) 0.008(2)
C3 0.038(3) 0.045(3) 0.037(3) 0.001(2) -0.006(2) 0.016(2)
C4 0.035(2) 0.037(2) 0.041(3) -0.004(2) -0.001(2) 0.014(2)
C5 0.044(3) 0.041(3) 0.029(3) -0.010(2) -0.002(2) 0.002(2)
C6 0.048(3) 0.036(2) 0.030(3) -0.007(2) -0.004(2) 0.000(2)
C7 0.042(2) 0.039(3) 0.030(3) -0.0036(19) -0.003(2) 0.008(2)
C8 0.031(2) 0.023(2) 0.023(2) 0.0031(18) -0.0010(18) 0.0006(18)
C9 0.036(2) 0.050(3) 0.044(3) -0.004(2) -0.002(2) -0.013(2)
C10 0.038(3) 0.062(3) 0.052(3) -0.003(3) 0.007(2) -0.015(2)
C11 0.034(3) 0.061(3) 0.047(3) -0.008(2) 0.011(2) -0.003(2)
C12 0.062(3) 0.043(3) 0.051(3) -0.017(2) 0.019(3) -0.002(2)
C13 0.066(3) 0.043(3) 0.050(3) -0.022(2) 0.009(3) -0.009(2)
C14 0.058(3) 0.040(3) 0.037(3) -0.012(2) 0.009(2) -0.013(2)
C15 0.030(2) 0.037(2) 0.034(3) 0.001(2) -0.001(2) -0.0044(18)
C16 0.027(2) 0.036(2) 0.033(3) -0.002(2) -0.0024(19) -0.0104(18)
C17 0.031(2) 0.044(3) 0.043(3) 0.000(2) -0.001(2) -0.003(2)
C18 0.030(2) 0.052(3) 0.057(4) -0.016(3) 0.007(2) -0.001(2)
C19 0.042(3) 0.074(4) 0.040(3) -0.015(3) 0.013(2) -0.014(3)
C20 0.053(3) 0.063(3) 0.036(3) 0.004(2) 0.000(3) -0.014(3)
C21 0.037(3) 0.044(3) 0.041(3) 0.003(2) 0.004(2) -0.004(2)
C22 0.034(2) 0.028(2) 0.031(2) 0.0012(18) -0.0010(19) 0.0044(18)
C23 0.041(3) 0.028(2) 0.027(2) 0.0028(18) -0.0034(19) 0.0023(19)
C24 0.025(2) 0.029(2) 0.043(3) 0.003(2) -0.0051(19) -0.0014(18)
C25 0.032(2) 0.031(2) 0.058(3) 0.005(2) 0.002(2) 0.0058(18)
C26 0.041(3) 0.029(2) 0.057(3) -0.003(2) 0.002(2) 0.0061(19)
C27 0.042(3) 0.027(2) 0.070(4) 0.001(2) 0.001(2) -0.0048(19)
C28 0.027(2) 0.028(2) 0.049(3) 0.004(2) 0.005(2) 0.0048(18)

loop_
_geom_bond_atom_site_label_1
_geom_bond_atom_site_label_2
_geom_bond_distance
_geom_bond_site_symmetry_2
_geom_bond_publ_flag
Ti N4 2.064(3) . ?
Ti N2 2.080(3) . ?
Ti N5 2.095(3) . ?
Ti N1 2.105(3) . ?
Ti C22 2.181(4) . ?
Ti C15 2.185(4) . ?
Ti C8 2.512(4) . ?
Ti C1 2.521(4) . ?
N1 C1 1.344(5) . ?
N1 C2 1.450(5) . ?
N2 C1 1.330(5) . ?
N2 C7 1.462(6) . ?
N3 C1 1.355(5) . ?
N3 C4 1.454(5) . ?
N3 C5 1.474(6) . ?
N4 C8 1.341(5) . ?
N4 C9 1.447(6) . ?
N5 C8 1.329(5) . ?
N5 C14 1.455(5) . ?
N6 C8 1.349(5) . ?
N6 C11 1.454(6) . ?
N6 C12 1.461(6) . ?
C2 C3 1.520(6) . ?
C3 C4 1.510(6) . ?
C5 C6 1.498(6) . ?
C6 C7 1.519(6) . ?
C9 C10 1.514(7) . ?
C10 C11 1.506(7) . ?
C12 C13 1.492(7) . ?
C13 C14 1.508(7) . ?
C15 C16 1.483(6) . ?
C16 C17 1.398(6) . ?
C16 C21 1.408(6) . ?
C17 C18 1.382(7) . ?
C18 C19 1.377(7) . ?
C19 C20 1.374(8) . ?
C20 C21 1.385(7) . ?
C22 C23 1.481(6) . ?
C23 C24 1.395(6) . ?
C23 C28 1.397(6) . ?
C24 C25 1.374(6) . ?
C25 C26 1.390(6) . ?
C26 C27 1.381(6) . ?
C27 C28 1.381(6) . ?

loop_
_cod_changelog_entry_id
_cod_changelog_entry_author
_cod_changelog_entry_date
_cod_changelog_entry_text
1 'Vaitkus, Antanas' 2024-10-11T12:38:43+03:00 'Updated bibliographic information.'
